data_4029512
loop_
_publ_author_name
'Mydock-McGrane, Laurel'
'Rath, Nigam P.'
'Covey, Douglas F.'

_publ_section_title
;
 Synthesis of a Smoothened Cholesterol: 18,19-Di-nor-cholesterol.
;
_journal_issue 12
_journal_name_full 'The Journal of organic chemistry'
_journal_page_first 5636
_journal_page_last 5643
_journal_paper_doi 10.1021/jo500813n
_journal_volume 79
_journal_year 2014
_chemical_absolute_configuration syn
_chemical_formula_moiety 'C24 H40 O3'
_chemical_formula_sum 'C24 H40 O3'
_chemical_formula_weight 376.56
_chemical_name_systematic
; 
 ? 
;
_space_group_crystal_system monoclinic
_space_group_IT_number 5
_space_group_name_Hall 'I 2y'
_space_group_name_H-M_alt 'I 1 2 1'
_symmetry_space_group_name_Hall 'I 2y'
_symmetry_space_group_name_H-M 'I 1 2 1'
_atom_sites_solution_hydrogens geom
_atom_sites_solution_primary direct
_atom_sites_solution_secondary difmap
_audit_creation_method SHELXL-2012
_cell_angle_alpha 90
_cell_angle_beta 99.498(4)
_cell_angle_gamma 90
_cell_formula_units_Z 4
_cell_length_a 15.9947(8)
_cell_length_b 6.2325(2)
_cell_length_c 21.7799(8)
_cell_measurement_reflns_used 8936
_cell_measurement_temperature 100(2)
_cell_measurement_theta_max 28.33
_cell_measurement_theta_min 2.92
_cell_volume 2141.41(15)
_computing_cell_refinement 'Bruker SAINT'
_computing_data_collection 'Bruker APEX2'
_computing_data_reduction 'Bruker SAINT'
_computing_molecular_graphics 'Bruker SHELXTL'
_computing_publication_material 'Bruker SHELXTL'
_computing_structure_refinement 'SHELXL-2012 (Sheldrick, 2012)'
_computing_structure_solution 'SHELXS-97 (Sheldrick, 2008)'
_diffrn_ambient_temperature 100(2)
_diffrn_measured_fraction_theta_full 0.999
_diffrn_measured_fraction_theta_max 0.999
_diffrn_measurement_device_type 'Bruker APEX-II CCD'
_diffrn_measurement_method '\f and \w scans'
_diffrn_radiation_type MoK\a
_diffrn_radiation_wavelength 0.71073
_diffrn_reflns_av_R_equivalents 0.0383
_diffrn_reflns_av_unetI/netI 0.0330
_diffrn_reflns_Laue_measured_fraction_full 0.999
_diffrn_reflns_Laue_measured_fraction_max 0.999
_diffrn_reflns_limit_h_max 21
_diffrn_reflns_limit_h_min -20
_diffrn_reflns_limit_k_max 8
_diffrn_reflns_limit_k_min -7
_diffrn_reflns_limit_l_max 29
_diffrn_reflns_limit_l_min -29
_diffrn_reflns_number 28058
_diffrn_reflns_point_group_measured_fraction_full 0.993
_diffrn_reflns_point_group_measured_fraction_max 0.986
_diffrn_reflns_theta_full 25.242
_diffrn_reflns_theta_max 28.328
_diffrn_reflns_theta_min 1.723
_exptl_absorpt_coefficient_mu 0.074
_exptl_absorpt_correction_T_max 0.9930
_exptl_absorpt_correction_T_min 0.9732
_exptl_absorpt_correction_type multi-scan
_exptl_absorpt_process_details 'sadabs v2008/1'
_exptl_crystal_colour colourless
_exptl_crystal_density_diffrn 1.168
_exptl_crystal_description rectangular
_exptl_crystal_F_000 832
_exptl_crystal_size_max 0.367
_exptl_crystal_size_mid 0.353
_exptl_crystal_size_min 0.095
_refine_diff_density_max 0.300
_refine_diff_density_min -0.166
_refine_diff_density_rms 0.037
_refine_ls_abs_structure_details
; 
 Flack x determined using 1883 quotients [(I+)-(I-)]/[(I+)+(I-)] 
 (Parsons and Flack (2004), Acta Cryst. A60, s61). 
;
_refine_ls_abs_structure_Flack 0.0(4)
_refine_ls_extinction_method none
_refine_ls_goodness_of_fit_ref 1.033
_refine_ls_hydrogen_treatment constr
_refine_ls_matrix_type full
_refine_ls_number_parameters 246
_refine_ls_number_reflns 5264
_refine_ls_number_restraints 1
_refine_ls_restrained_S_all 1.033
_refine_ls_R_factor_all 0.0469
_refine_ls_R_factor_gt 0.0375
_refine_ls_shift/su_max 0.000
_refine_ls_shift/su_mean 0.000
_refine_ls_structure_factor_coef Fsqd
_refine_ls_weighting_details
; 
 w=1/[\s^2^(Fo^2^)+(0.0437P)^2^+0.6689P] 
 where P=(Fo^2^+2Fc^2^)/3 
;
_refine_ls_weighting_scheme calc
_refine_ls_wR_factor_gt 0.0834
_refine_ls_wR_factor_ref 0.0883
_reflns_Friedel_coverage 0.810
_reflns_Friedel_fraction_full 0.985
_reflns_Friedel_fraction_max 0.971
_reflns_number_gt 4614
_reflns_number_total 5264
_reflns_threshold_expression 'I > 2\s(I)'
_cod_data_source_file jo500813n_si_002.cif
_cod_data_source_block d3613
_cod_depositor_comments 'Adding full bibliography for 4029511--4029512.cif.'
_cod_database_code 4029512
_shelx_space_group_comment
; 
The symmetry employed for this shelxl refinement is uniquely defined 
by the following loop, which should always be used as a source of 
symmetry information in preference to the above space-group names. 
They are only intended as comments. 
;
_shelx_estimated_absorpt_t_min 0.973
_shelx_estimated_absorpt_t_max 0.993
_shelxl_version_number 2012-9

loop_
_space_group_symop_operation_xyz
'x, y, z'
'-x, y, -z'
'x+1/2, y+1/2, z+1/2'
'-x+1/2, y+1/2, -z+1/2'

loop_
_atom_site_label
_atom_site_type_symbol
_atom_site_fract_x
_atom_site_fract_y
_atom_site_fract_z
_atom_site_U_iso_or_equiv
_atom_site_adp_type
_atom_site_occupancy
_atom_site_site_symmetry_order
_atom_site_calc_flag
_atom_site_refinement_flags_posn
_atom_site_refinement_flags_adp
O3 O 0.36387(8) 0.4757(2) 0.86314(6) 0.0200(3) Uani 1 1 d . .
O1' O 0.40618(9) 0.6203(3) 0.96292(6) 0.0238(3) Uani 1 1 d . .
O21 O -0.15514(9) 1.1189(2) 0.57474(6) 0.0243(3) Uani 1 1 d . .
H21 H -0.1347 1.0857 0.5429 0.036 Uiso 1 1 calc R U
C1 C 0.17498(12) 0.1197(3) 0.81609(9) 0.0199(4) Uani 1 1 d . .
H1A H 0.1895 -0.0018 0.8452 0.024 Uiso 1 1 calc R U
H1B H 0.1519 0.0594 0.7747 0.024 Uiso 1 1 calc R U
C1' C 0.42792(12) 0.4907(4) 0.91474(9) 0.0241(4) Uani 1 1 d . .
H1'A H 0.4794 0.5504 0.9013 0.029 Uiso 1 1 calc R U
H1'B H 0.4419 0.3448 0.9313 0.029 Uiso 1 1 calc R U
C2 C 0.25563(12) 0.2461(3) 0.81139(9) 0.0187(4) Uani 1 1 d . .
H2A H 0.2989 0.1479 0.7994 0.022 Uiso 1 1 calc R U
H2B H 0.2429 0.3568 0.7786 0.022 Uiso 1 1 calc R U
C2' C 0.39789(16) 0.8409(4) 0.94603(11) 0.0314(5) Uani 1 1 d . .
H2'A H 0.3797 0.9226 0.9800 0.047 Uiso 1 1 calc R U
H2'B H 0.3556 0.8563 0.9082 0.047 Uiso 1 1 calc R U
H2'C H 0.4526 0.8958 0.9383 0.047 Uiso 1 1 calc R U
C3 C 0.29057(11) 0.3531(3) 0.87273(9) 0.0172(4) Uani 1 1 d . .
H3 H 0.3090 0.2394 0.9045 0.021 Uiso 1 1 calc R U
C4 C 0.22378(11) 0.4924(3) 0.89549(8) 0.0159(4) Uani 1 1 d . .
H4A H 0.2081 0.6119 0.8659 0.019 Uiso 1 1 calc R U
H4B H 0.2474 0.5548 0.9365 0.019 Uiso 1 1 calc R U
C5 C 0.14454(11) 0.3602(3) 0.90133(9) 0.0168(4) Uani 1 1 d . .
H5 H 0.1629 0.2405 0.9311 0.020 Uiso 1 1 calc R U
C6 C 0.07818(12) 0.4899(3) 0.92817(8) 0.0182(4) Uani 1 1 d . .
H6A H 0.0351 0.3910 0.9400 0.022 Uiso 1 1 calc R U
H6B H 0.1058 0.5645 0.9663 0.022 Uiso 1 1 calc R U
C7 C 0.03448(11) 0.6549(3) 0.88224(8) 0.0156(4) Uani 1 1 d . .
H7A H 0.0759 0.7669 0.8754 0.019 Uiso 1 1 calc R U
H7B H -0.0115 0.7249 0.9002 0.019 Uiso 1 1 calc R U
C8 C -0.00264(11) 0.5532(3) 0.81976(8) 0.0132(4) Uani 1 1 d . .
H8 H -0.0477 0.4498 0.8272 0.016 Uiso 1 1 calc R U
C9 C 0.06535(11) 0.4266(3) 0.79185(8) 0.0136(4) Uani 1 1 d . .
H9 H 0.1105 0.5303 0.7847 0.016 Uiso 1 1 calc R U
C10 C 0.10661(11) 0.2574(3) 0.83867(9) 0.0158(4) Uani 1 1 d . .
H10 H 0.0606 0.1579 0.8468 0.019 Uiso 1 1 calc R U
C11 C 0.02760(12) 0.3290(3) 0.72872(8) 0.0175(4) Uani 1 1 d . .
H11A H 0.0735 0.2597 0.7105 0.021 Uiso 1 1 calc R U
H11B H -0.0136 0.2163 0.7353 0.021 Uiso 1 1 calc R U
C12 C -0.01696(11) 0.4940(3) 0.68230(8) 0.0172(4) Uani 1 1 d . .
H12A H 0.0253 0.5953 0.6704 0.021 Uiso 1 1 calc R U
H12B H -0.0449 0.4198 0.6442 0.021 Uiso 1 1 calc R U
C13 C -0.08262(11) 0.6166(3) 0.71122(8) 0.0133(3) Uani 1 1 d . .
H13 H -0.1272 0.5132 0.7195 0.016 Uiso 1 1 calc R U
C14 C -0.04295(11) 0.7181(3) 0.77285(8) 0.0125(3) Uani 1 1 d . .
H14 H 0.0028 0.8177 0.7643 0.015 Uiso 1 1 calc R U
C15 C -0.11547(12) 0.8553(3) 0.78970(8) 0.0173(4) Uani 1 1 d . .
H15A H -0.0930 0.9830 0.8140 0.021 Uiso 1 1 calc R U
H15B H -0.1505 0.7711 0.8145 0.021 Uiso 1 1 calc R U
C16 C -0.16847(12) 0.9228(3) 0.72631(8) 0.0181(4) Uani 1 1 d . .
H16A H -0.2282 0.8767 0.7237 0.022 Uiso 1 1 calc R U
H16B H -0.1670 1.0805 0.7210 0.022 Uiso 1 1 calc R U
C17 C -0.12644(11) 0.8087(3) 0.67613(8) 0.0141(4) Uani 1 1 d . .
H17 H -0.0806 0.9060 0.6664 0.017 Uiso 1 1 calc R U
C20 C -0.18456(11) 0.7617(3) 0.61423(8) 0.0163(4) Uani 1 1 d . .
H20 H -0.1491 0.6923 0.5861 0.020 Uiso 1 1 calc R U
C21 C -0.21958(12) 0.9695(3) 0.58315(9) 0.0205(4) Uani 1 1 d . .
H21A H -0.2535 0.9353 0.5421 0.025 Uiso 1 1 calc R U
H21B H -0.2579 1.0368 0.6089 0.025 Uiso 1 1 calc R U
C22 C -0.25755(12) 0.6081(4) 0.62014(9) 0.0231(4) Uani 1 1 d . .
H22A H -0.2349 0.4865 0.6471 0.028 Uiso 1 1 calc R U
H22B H -0.2992 0.6844 0.6411 0.028 Uiso 1 1 calc R U
C23 C -0.30248(13) 0.5210(3) 0.55967(9) 0.0213(4) Uani 1 1 d . .
H23 H -0.2691 0.4473 0.5342 0.026 Uiso 1 1 calc R U
C24 C -0.38423(13) 0.5375(4) 0.53866(9) 0.0245(5) Uani 1 1 d . .
H24A H -0.4200 0.6099 0.5626 0.029 Uiso 1 1 calc R U
H24B H -0.4075 0.4770 0.4995 0.029 Uiso 1 1 calc R U

loop_
_atom_site_aniso_label
_atom_site_aniso_U_11
_atom_site_aniso_U_22
_atom_site_aniso_U_33
_atom_site_aniso_U_23
_atom_site_aniso_U_13
_atom_site_aniso_U_12
O3 0.0135(6) 0.0238(8) 0.0233(7) 0.0013(6) 0.0044(5) -0.0030(6)
O1' 0.0225(7) 0.0270(8) 0.0219(7) 0.0026(6) 0.0038(5) -0.0049(7)
O21 0.0306(8) 0.0200(7) 0.0228(7) 0.0051(6) 0.0061(6) -0.0038(7)
C1 0.0166(9) 0.0126(9) 0.0296(10) -0.0009(8) 0.0012(7) 0.0024(8)
C1' 0.0150(9) 0.0277(12) 0.0290(10) 0.0005(9) 0.0016(8) 0.0003(9)
C2 0.0163(9) 0.0154(10) 0.0250(10) 0.0003(8) 0.0049(7) 0.0034(8)
C2' 0.0433(13) 0.0221(12) 0.0315(11) -0.0025(9) 0.0139(10) -0.0117(11)
C3 0.0135(8) 0.0173(10) 0.0210(9) 0.0039(8) 0.0030(7) 0.0006(8)
C4 0.0140(8) 0.0172(10) 0.0163(8) 0.0031(7) 0.0015(6) 0.0010(8)
C5 0.0141(8) 0.0181(10) 0.0179(8) 0.0075(7) 0.0017(7) 0.0020(8)
C6 0.0164(8) 0.0241(11) 0.0147(8) 0.0042(8) 0.0037(7) 0.0014(8)
C7 0.0152(8) 0.0169(10) 0.0150(8) 0.0004(7) 0.0030(7) 0.0032(7)
C8 0.0130(8) 0.0115(9) 0.0151(8) 0.0024(6) 0.0028(6) 0.0007(7)
C9 0.0124(8) 0.0115(9) 0.0172(8) -0.0001(7) 0.0028(6) 0.0006(7)
C10 0.0129(8) 0.0109(9) 0.0234(9) 0.0035(7) 0.0026(7) 0.0002(7)
C11 0.0168(9) 0.0147(9) 0.0206(9) -0.0057(8) 0.0018(7) 0.0024(8)
C12 0.0147(8) 0.0201(10) 0.0166(8) -0.0043(8) 0.0019(7) 0.0016(8)
C13 0.0115(8) 0.0142(9) 0.0145(8) 0.0003(7) 0.0028(6) -0.0001(7)
C14 0.0120(8) 0.0122(9) 0.0136(8) 0.0001(7) 0.0028(6) 0.0017(7)
C15 0.0172(9) 0.0184(10) 0.0165(8) 0.0003(7) 0.0032(7) 0.0064(8)
C16 0.0161(8) 0.0173(10) 0.0204(9) 0.0012(7) 0.0017(7) 0.0050(8)
C17 0.0122(8) 0.0142(9) 0.0159(8) 0.0027(7) 0.0019(7) -0.0006(7)
C20 0.0148(9) 0.0188(10) 0.0155(8) 0.0038(7) 0.0029(7) -0.0001(8)
C21 0.0187(9) 0.0241(11) 0.0187(8) 0.0058(8) 0.0024(7) 0.0008(8)
C22 0.0193(9) 0.0292(11) 0.0192(9) 0.0077(9) -0.0018(7) -0.0082(9)
C23 0.0216(9) 0.0190(10) 0.0230(9) 0.0022(8) 0.0030(7) -0.0014(8)
C24 0.0232(10) 0.0261(11) 0.0227(10) 0.0028(8) -0.0003(8) -0.0042(9)

loop_
_atom_type_symbol
_atom_type_description
_atom_type_scat_dispersion_real
_atom_type_scat_dispersion_imag
_atom_type_scat_source
C C 0.0033 0.0016 'International Tables Vol C Tables 4.2.6.8 and 6.1.1.4'
H H 0.0000 0.0000 'International Tables Vol C Tables 4.2.6.8 and 6.1.1.4'
O O 0.0106 0.0060 'International Tables Vol C Tables 4.2.6.8 and 6.1.1.4'

loop_
_geom_angle_atom_site_label_1
_geom_angle_atom_site_label_2
_geom_angle_atom_site_label_3
_geom_angle
C1' O3 C3 115.19(14)
C1' O1' C2' 112.58(16)
C21 O21 H21 109.5
C2 C1 C10 112.77(16)
C2 C1 H1A 109.0
C10 C1 H1A 109.0
C2 C1 H1B 109.0
C10 C1 H1B 109.0
H1A C1 H1B 107.8
O3 C1' O1' 113.54(16)
O3 C1' H1'A 108.9
O1' C1' H1'A 108.9
O3 C1' H1'B 108.9
O1' C1' H1'B 108.9
H1'A C1' H1'B 107.7
C3 C2 C1 111.11(16)
C3 C2 H2A 109.4
C1 C2 H2A 109.4
C3 C2 H2B 109.4
C1 C2 H2B 109.4
H2A C2 H2B 108.0
O1' C2' H2'A 109.5
O1' C2' H2'B 109.5
H2'A C2' H2'B 109.5
O1' C2' H2'C 109.5
H2'A C2' H2'C 109.5
H2'B C2' H2'C 109.5
O3 C3 C2 107.19(14)
O3 C3 C4 112.08(16)
C2 C3 C4 111.21(14)
O3 C3 H3 108.8
C2 C3 H3 108.8
C4 C3 H3 108.8
C3 C4 C5 110.75(16)
C3 C4 H4A 109.5
C5 C4 H4A 109.5
C3 C4 H4B 109.5
C5 C4 H4B 109.5
H4A C4 H4B 108.1
C6 C5 C4 112.53(16)
C6 C5 C10 111.30(14)
C4 C5 C10 111.12(14)
C6 C5 H5 107.2
C4 C5 H5 107.2
C10 C5 H5 107.2
C7 C6 C5 112.30(15)
C7 C6 H6A 109.1
C5 C6 H6A 109.1
C7 C6 H6B 109.1
C5 C6 H6B 109.1
H6A C6 H6B 107.9
C6 C7 C8 111.95(16)
C6 C7 H7A 109.2
C8 C7 H7A 109.2
C6 C7 H7B 109.2
C8 C7 H7B 109.2
H7A C7 H7B 107.9
C14 C8 C7 112.22(15)
C14 C8 C9 109.22(13)
C7 C8 C9 111.48(14)
C14 C8 H8 107.9
C7 C8 H8 107.9
C9 C8 H8 107.9
C11 C9 C10 112.63(15)
C11 C9 C8 110.88(14)
C10 C9 C8 109.98(14)
C11 C9 H9 107.7
C10 C9 H9 107.7
C8 C9 H9 107.7
C1 C10 C9 114.95(15)
C1 C10 C5 108.65(14)
C9 C10 C5 111.44(15)
C1 C10 H10 107.1
C9 C10 H10 107.1
C5 C10 H10 107.1
C12 C11 C9 113.39(16)
C12 C11 H11A 108.9
C9 C11 H11A 108.9
C12 C11 H11B 108.9
C9 C11 H11B 108.9
H11A C11 H11B 107.7
C13 C12 C11 110.02(14)
C13 C12 H12A 109.7
C11 C12 H12A 109.7
C13 C12 H12B 109.7
C11 C12 H12B 109.7
H12A C12 H12B 108.2
C12 C13 C14 111.02(14)
C12 C13 C17 118.63(15)
C14 C13 C17 101.86(15)
C12 C13 H13 108.3
C14 C13 H13 108.3
C17 C13 H13 108.3
C8 C14 C13 112.40(15)
C8 C14 C15 118.09(14)
C13 C14 C15 102.75(14)
C8 C14 H14 107.7
C13 C14 H14 107.7
C15 C14 H14 107.7
C14 C15 C16 105.17(14)
C14 C15 H15A 110.7
C16 C15 H15A 110.7
C14 C15 H15B 110.7
C16 C15 H15B 110.7
H15A C15 H15B 108.8
C17 C16 C15 105.43(14)
C17 C16 H16A 110.7
C15 C16 H16A 110.7
C17 C16 H16B 110.7
C15 C16 H16B 110.7
H16A C16 H16B 108.8
C13 C17 C20 116.85(16)
C13 C17 C16 102.94(14)
C20 C17 C16 115.95(15)
C13 C17 H17 106.8
C20 C17 H17 106.8
C16 C17 H17 106.8
C21 C20 C22 109.81(15)
C21 C20 C17 110.66(16)
C22 C20 C17 113.91(15)
C21 C20 H20 107.4
C22 C20 H20 107.4
C17 C20 H20 107.4
O21 C21 C20 113.10(15)
O21 C21 H21A 109.0
C20 C21 H21A 109.0
O21 C21 H21B 109.0
C20 C21 H21B 109.0
H21A C21 H21B 107.8
C23 C22 C20 114.54(16)
C23 C22 H22A 108.6
C20 C22 H22A 108.6
C23 C22 H22B 108.6
C20 C22 H22B 108.6
H22A C22 H22B 107.6
C24 C23 C22 125.7(2)
C24 C23 H23 117.1
C22 C23 H23 117.1
C23 C24 H24A 120.0
C23 C24 H24B 120.0
H24A C24 H24B 120.0

loop_
_geom_bond_atom_site_label_1
_geom_bond_atom_site_label_2
_geom_bond_distance
O3 C1' 1.393(2)
O3 C3 1.443(2)
O1' C1' 1.412(3)
O1' C2' 1.424(3)
O21 C21 1.423(2)
O21 H21 0.8400
C1 C2 1.530(3)
C1 C10 1.534(3)
C1 H1A 0.9900
C1 H1B 0.9900
C1' H1'A 0.9900
C1' H1'B 0.9900
C2 C3 1.515(3)
C2 H2A 0.9900
C2 H2B 0.9900
C2' H2'A 0.9800
C2' H2'B 0.9800
C2' H2'C 0.9800
C3 C4 1.522(3)
C3 H3 1.0000
C4 C5 1.535(3)
C4 H4A 0.9900
C4 H4B 0.9900
C5 C6 1.526(3)
C5 C10 1.539(3)
C5 H5 1.0000
C6 C7 1.522(3)
C6 H6A 0.9900
C6 H6B 0.9900
C7 C8 1.529(2)
C7 H7A 0.9900
C7 H7B 0.9900
C8 C14 1.516(2)
C8 C9 1.547(2)
C8 H8 1.0000
C9 C11 1.533(2)
C9 C10 1.538(2)
C9 H9 1.0000
C10 H10 1.0000
C11 C12 1.533(3)
C11 H11A 0.9900
C11 H11B 0.9900
C12 C13 1.517(2)
C12 H12A 0.9900
C12 H12B 0.9900
C13 C14 1.524(2)
C13 C17 1.527(3)
C13 H13 1.0000
C14 C15 1.533(2)
C14 H14 1.0000
C15 C16 1.554(2)
C15 H15A 0.9900
C15 H15B 0.9900
C16 C17 1.548(3)
C16 H16A 0.9900
C16 H16B 0.9900
C17 C20 1.534(2)
C17 H17 1.0000
C20 C21 1.525(3)
C20 C22 1.531(3)
C20 H20 1.0000
C21 H21A 0.9900
C21 H21B 0.9900
C22 C23 1.494(3)
C22 H22A 0.9900
C22 H22B 0.9900
C23 C24 1.316(3)
C23 H23 0.9500
C24 H24A 0.9500
C24 H24B 0.9500

loop_
_geom_hbond_atom_site_label_D
_geom_hbond_atom_site_label_H
_geom_hbond_atom_site_label_A
_geom_hbond_distance_DH
_geom_hbond_distance_HA
_geom_hbond_distance_DA
_geom_hbond_angle_DHA
_geom_hbond_site_symmetry_A
O21 H21 O1' 0.84 1.97 2.7717(19) 159.0 3_454
C4 H4B O1' 0.99 2.54 3.145(2) 119.1 .

loop_
_geom_torsion_atom_site_label_1
_geom_torsion_atom_site_label_2
_geom_torsion_atom_site_label_3
_geom_torsion_atom_site_label_4
_geom_torsion
C3 O3 C1' O1' -70.2(2)
C2' O1' C1' O3 -67.7(2)
C10 C1 C2 C3 55.3(2)
C1' O3 C3 C2 -147.64(16)
C1' O3 C3 C4 90.08(18)
C1 C2 C3 O3 -177.47(15)
C1 C2 C3 C4 -54.6(2)
O3 C3 C4 C5 176.48(14)
C2 C3 C4 C5 56.52(19)
C3 C4 C5 C6 176.16(14)
C3 C4 C5 C10 -58.26(19)
C4 C5 C6 C7 71.8(2)
C10 C5 C6 C7 -53.7(2)
C5 C6 C7 C8 53.5(2)
C6 C7 C8 C14 -177.52(14)
C6 C7 C8 C9 -54.64(19)
C14 C8 C9 C11 -54.41(19)
C7 C8 C9 C11 -178.99(15)
C14 C8 C9 C10 -179.64(15)
C7 C8 C9 C10 55.78(19)
C2 C1 C10 C9 69.9(2)
C2 C1 C10 C5 -55.7(2)
C11 C9 C10 C1 55.4(2)
C8 C9 C10 C1 179.58(15)
C11 C9 C10 C5 179.53(15)
C8 C9 C10 C5 -56.25(18)
C6 C5 C10 C1 -176.91(16)
C4 C5 C10 C1 56.83(19)
C6 C5 C10 C9 55.44(19)
C4 C5 C10 C9 -70.82(19)
C10 C9 C11 C12 177.67(15)
C8 C9 C11 C12 53.9(2)
C9 C11 C12 C13 -53.7(2)
C11 C12 C13 C14 54.8(2)
C11 C12 C13 C17 172.18(16)
C7 C8 C14 C13 -178.10(14)
C9 C8 C14 C13 57.76(18)
C7 C8 C14 C15 -58.7(2)
C9 C8 C14 C15 177.14(15)
C12 C13 C14 C8 -58.97(19)
C17 C13 C14 C8 173.79(14)
C12 C13 C14 C15 173.04(15)
C17 C13 C14 C15 45.80(16)
C8 C14 C15 C16 -154.42(16)
C13 C14 C15 C16 -30.11(19)
C14 C15 C16 C17 3.4(2)
C12 C13 C17 C20 66.1(2)
C14 C13 C17 C20 -171.73(14)
C12 C13 C17 C16 -165.59(16)
C14 C13 C17 C16 -43.44(16)
C15 C16 C17 C13 24.54(18)
C15 C16 C17 C20 153.39(16)
C13 C17 C20 C21 -176.83(15)
C16 C17 C20 C21 61.5(2)
C13 C17 C20 C22 58.9(2)
C16 C17 C20 C22 -62.8(2)
C22 C20 C21 O21 -178.68(16)
C17 C20 C21 O21 54.7(2)
C21 C20 C22 C23 68.7(2)
C17 C20 C22 C23 -166.59(17)
C20 C22 C23 C24 -123.4(2)
